data_9002809
loop_
_publ_author_name
'Britvin, S. N.'
'Rudashevsky, N. S.'
'Krivovichev, S. V.'
'Burns, P. C.'
'Polekhovsky, Y. S.'

_publ_section_title
;
 Allabogdanite, (Fe,Ni)2P, a new mineral from the Onello meteorite:
 The occurence and crystal structure
;
_journal_name_full 'American Mineralogist'
_journal_page_first 1245
_journal_page_last 1249
_journal_volume 87
_journal_year 2002
_chemical_formula_sum 'Fe1.5 Ni0.5 P'
_chemical_name_mineral Allabogdanite
_space_group_IT_number 62
_symmetry_space_group_name_Hall '-P 2ac 2n'
_symmetry_space_group_name_H-M 'P n m a'
_cell_angle_alpha 90
_cell_angle_beta 90
_cell_angle_gamma 90
_cell_length_a 5.792
_cell_length_b 3.564
_cell_length_c 6.691
_cell_formula_units_Z 4
_cell_volume 138.120
_database_code_amcsd 0002898
_exptl_crystal_density_diffrn 6.929
_cod_original_formula_sum '(Fe1.5 Ni.5) P'
_cod_database_code 9002809

loop_
_space_group_symop_operation_xyz
x,y,z
x,1/2-y,z
-x,1/2+y,-z
1/2-x,1/2+y,1/2+z
1/2+x,1/2-y,1/2-z
1/2+x,y,1/2-z
1/2-x,-y,1/2+z
-x,-y,-z

loop_
_atom_site_aniso_label
_atom_site_aniso_U_11
_atom_site_aniso_U_22
_atom_site_aniso_U_33
_atom_site_aniso_U_12
_atom_site_aniso_U_13
_atom_site_aniso_U_23
Fe1 0.01290 0.00840 0.00720 0.00000 0.00010 0.00000
Ni1 0.01290 0.00840 0.00720 0.00000 0.00010 0.00000
Fe2 0.01400 0.01140 0.00800 0.00000 0.00100 0.00000
Ni2 0.01400 0.01140 0.00800 0.00000 0.00100 0.00000
P 0.00900 0.00700 0.00500 0.00000 0.00020 0.00000

loop_
_atom_site_label
_atom_site_fract_x
_atom_site_fract_y
_atom_site_fract_z
_atom_site_occupancy
_atom_site_U_iso_or_equiv
Fe1 0.35770 0.25000 0.93570 0.75000 0.00950
Ni1 0.35770 0.25000 0.93570 0.25000 0.00950
Fe2 0.46930 0.25000 0.33240 0.75000 0.01110
Ni2 0.46930 0.25000 0.33240 0.25000 0.01110
P 0.24430 0.25000 0.62250 1.00000 0.00710

loop_
_cod_related_entry_id
_cod_related_entry_database
_cod_related_entry_code
1 AMCSD 0002898
